data_4519046
loop_
_publ_author_name
'Lee, Young Hoon'
'Lee, Woochan'
'Lee, Taehwan'
'Lee, Donggyun'
'Jung, Jaehoon'
'Yoo, Seunghyup'
'Lee, Min Hyung'

_publ_section_title
;
 Blue TADF Emitters Based on <i>B</i>-Heterotriangulene Acceptors for
 Highly Efficient OLEDs with Reduced Efficiency Roll-Off.
;
_journal_issue 38
_journal_name_full 'ACS applied materials &amp; interfaces'
_journal_page_first 45778
_journal_page_last 45788
_journal_paper_doi 10.1021/acsami.1c10653
_journal_volume 13
_journal_year 2021
_chemical_absolute_configuration syn
_chemical_formula_sum 'C42 H40 B N'
_chemical_formula_weight 569.56
_space_group_crystal_system orthorhombic
_space_group_IT_number 19
_space_group_name_Hall 'P 2ac 2ab'
_space_group_name_H-M_alt 'P 21 21 21'
_atom_sites_solution_hydrogens geom
_audit_creation_method SHELXL-2014/7
_cell_angle_alpha 90
_cell_angle_beta 90
_cell_angle_gamma 90
_cell_formula_units_Z 4
_cell_length_a 11.1392(11)
_cell_length_b 16.7428(17)
_cell_length_c 17.1634(18)
_cell_measurement_reflns_used 9797
_cell_measurement_temperature 193(2)
_cell_measurement_theta_max 28.20
_cell_measurement_theta_min 2.18
_cell_volume 3201.0(6)
_computing_cell_refinement 'Bruker SAINT'
_computing_data_collection 'Bruker APEX2'
_computing_data_reduction 'Bruker SAINT'
_computing_molecular_graphics 'Bruker SHELXTL'
_computing_publication_material 'Bruker SHELXTL'
_computing_structure_refinement 'SHELXL-2014/7 (Sheldrick, 2014)'
_computing_structure_solution 'SHELXS-97 (Sheldrick 2008)'
_diffrn_ambient_temperature 193(2)
_diffrn_measured_fraction_theta_full 1.000
_diffrn_measured_fraction_theta_max 0.991
_diffrn_measurement_device_type 'Bruker APEX-II CCD'
_diffrn_measurement_method '\f and \w scans'
_diffrn_radiation_type MoK\a
_diffrn_radiation_wavelength 0.71073
_diffrn_reflns_av_R_equivalents 0.0554
_diffrn_reflns_av_unetI/netI 0.0305
_diffrn_reflns_Laue_measured_fraction_full 1.000
_diffrn_reflns_Laue_measured_fraction_max 0.991
_diffrn_reflns_limit_h_max 14
_diffrn_reflns_limit_h_min -14
_diffrn_reflns_limit_k_max 22
_diffrn_reflns_limit_k_min -22
_diffrn_reflns_limit_l_max 22
_diffrn_reflns_limit_l_min -22
_diffrn_reflns_number 60609
_diffrn_reflns_point_group_measured_fraction_full 1.000
_diffrn_reflns_point_group_measured_fraction_max 0.992
_diffrn_reflns_theta_full 25.242
_diffrn_reflns_theta_max 28.368
_diffrn_reflns_theta_min 1.699
_exptl_absorpt_coefficient_mu 0.067
_exptl_absorpt_correction_T_max 0.7457
_exptl_absorpt_correction_T_min 0.6388
_exptl_absorpt_correction_type multi-scan
_exptl_absorpt_process_details 'SHELXL-2014 (Sheldrick, 2014)'
_exptl_crystal_colour colourless
_exptl_crystal_density_diffrn 1.182
_exptl_crystal_description Block
_exptl_crystal_F_000 1216
_exptl_crystal_size_max 0.205
_exptl_crystal_size_mid 0.152
_exptl_crystal_size_min 0.132
_refine_diff_density_max 0.241
_refine_diff_density_min -0.249
_refine_diff_density_rms 0.041
_refine_ls_abs_structure_details
; 
 Flack x determined using 2947 quotients [(I+)-(I-)]/[(I+)+(I-)] 
 (Parsons, Flack and Wagner, Acta Cryst. B69 (2013) 249-259). 
;
_refine_ls_abs_structure_Flack 0.1(8)
_refine_ls_extinction_method none
_refine_ls_goodness_of_fit_ref 1.032
_refine_ls_hydrogen_treatment constr
_refine_ls_matrix_type full
_refine_ls_number_parameters 397
_refine_ls_number_reflns 7937
_refine_ls_number_restraints 0
_refine_ls_restrained_S_all 1.032
_refine_ls_R_factor_all 0.0457
_refine_ls_R_factor_gt 0.0413
_refine_ls_shift/su_max 0.000
_refine_ls_shift/su_mean 0.000
_refine_ls_structure_factor_coef Fsqd
_refine_ls_weighting_details 'w=1/[\s^2^(Fo^2^)+(0.0673P)^2^+0.2633P] where P=(Fo^2^+2Fc^2^)/3'
_refine_ls_weighting_scheme calc
_refine_ls_wR_factor_gt 0.1075
_refine_ls_wR_factor_ref 0.1109
_reflns_Friedel_coverage 0.798
_reflns_Friedel_fraction_full 1.000
_reflns_Friedel_fraction_max 0.992
_reflns_number_gt 7243
_reflns_number_total 7937
_reflns_threshold_expression 'I > 2\s(I)'
_cod_data_source_file am1c10653_si_002.cif
_cod_data_source_block 2
_cod_database_code 4519046
_shelx_shelxl_version_number 2014/7
_shelx_space_group_comment
; 
The symmetry employed for this shelxl refinement is uniquely defined 
by the following loop, which should always be used as a source of 
symmetry information in preference to the above space-group names. 
They are only intended as comments. 
;
_shelx_estimated_absorpt_t_min 0.986
_shelx_estimated_absorpt_t_max 0.991

loop_
_space_group_symop_operation_xyz
'x, y, z'
'-x+1/2, -y, z+1/2'
'-x, y+1/2, -z+1/2'
'x+1/2, -y+1/2, -z'

loop_
_atom_site_label
_atom_site_type_symbol
_atom_site_fract_x
_atom_site_fract_y
_atom_site_fract_z
_atom_site_U_iso_or_equiv
_atom_site_adp_type
_atom_site_occupancy
_atom_site_site_symmetry_order
_atom_site_calc_flag
_atom_site_refinement_flags_posn
_atom_site_refinement_flags_adp
_atom_site_refinement_flags_occupancy
_atom_site_disorder_assembly
_atom_site_disorder_group
N1 N 0.19094(14) 0.39587(8) 0.55504(9) 0.0251(3) Uani 1 1 d . . . . .
B1 B 0.29045(17) 0.72246(11) 0.63046(11) 0.0205(4) Uani 1 1 d . . . . .
C1 C 0.18977(19) 0.43712(11) 0.41775(12) 0.0342(4) Uani 1 1 d . . . . .
H1A H 0.2199 0.4882 0.4319 0.041 Uiso 1 1 calc R U . . .
C2 C 0.1674(2) 0.41973(14) 0.34008(12) 0.0420(5) Uani 1 1 d . . . . .
H2A H 0.1812 0.4592 0.3013 0.050 Uiso 1 1 calc R U . . .
C3 C 0.1254(2) 0.34553(15) 0.31893(12) 0.0469(6) Uani 1 1 d . . . . .
H3A H 0.1107 0.3333 0.2657 0.056 Uiso 1 1 calc R U . . .
C4 C 0.1050(2) 0.28901(14) 0.37620(13) 0.0438(5) Uani 1 1 d . . . . .
H4A H 0.0768 0.2377 0.3612 0.053 Uiso 1 1 calc R U . . .
C5 C 0.12395(18) 0.30426(11) 0.45457(11) 0.0308(4) Uani 1 1 d . . . . .
C6 C 0.16825(16) 0.37990(10) 0.47528(11) 0.0254(4) Uani 1 1 d . . . . .
C7 C 0.29501(18) 0.34293(11) 0.66975(11) 0.0299(4) Uani 1 1 d . . . . .
H7A H 0.3184 0.3953 0.6847 0.036 Uiso 1 1 calc R U . . .
C8 C 0.33182(18) 0.27764(13) 0.71339(12) 0.0363(4) Uani 1 1 d . . . . .
H8A H 0.3796 0.2855 0.7586 0.044 Uiso 1 1 calc R U . . .
C9 C 0.29932(19) 0.20133(12) 0.69138(13) 0.0377(5) Uani 1 1 d . . . . .
H9A H 0.3275 0.1564 0.7199 0.045 Uiso 1 1 calc R U . . .
C10 C 0.22559(19) 0.19091(11) 0.62760(12) 0.0337(4) Uani 1 1 d . . . . .
H10A H 0.2031 0.1383 0.6130 0.040 Uiso 1 1 calc R U . . .
C11 C 0.18326(16) 0.25461(10) 0.58407(11) 0.0267(4) Uani 1 1 d . . . . .
C12 C 0.22359(15) 0.33176(9) 0.60385(10) 0.0229(3) Uani 1 1 d . . . . .
C13 C 0.08988(19) 0.24697(12) 0.51994(12) 0.0363(4) Uani 1 1 d . . . . .
C14 C -0.0333(2) 0.27343(17) 0.55304(15) 0.0542(6) Uani 1 1 d . . . . .
H14A H -0.0946 0.2689 0.5123 0.081 Uiso 1 1 calc R U . . .
H14B H -0.0549 0.2391 0.5971 0.081 Uiso 1 1 calc R U . . .
H14C H -0.0282 0.3290 0.5706 0.081 Uiso 1 1 calc R U . . .
C15 C 0.0787(3) 0.16057(13) 0.49035(17) 0.0701(9) Uani 1 1 d . . . . .
H15A H 0.0178 0.1581 0.4492 0.105 Uiso 1 1 calc R U . . .
H15B H 0.1561 0.1429 0.4695 0.105 Uiso 1 1 calc R U . . .
H15C H 0.0549 0.1257 0.5335 0.105 Uiso 1 1 calc R U . . .
C16 C 0.21922(16) 0.47663(9) 0.57769(10) 0.0246(3) Uani 1 1 d . . . . .
C17 C 0.12938(16) 0.52281(10) 0.61036(10) 0.0251(3) Uani 1 1 d . . . . .
H17A H 0.0523 0.5003 0.6195 0.030 Uiso 1 1 calc R U . . .
C18 C 0.15170(15) 0.60261(10) 0.63000(10) 0.0217(3) Uani 1 1 d . . . . .
C19 C 0.26629(14) 0.63445(9) 0.61392(10) 0.0198(3) Uani 1 1 d . . . . .
C20 C 0.35760(15) 0.58724(9) 0.58090(10) 0.0213(3) Uani 1 1 d . . . . .
C21 C 0.33281(16) 0.50723(10) 0.56414(10) 0.0250(4) Uani 1 1 d . . . . .
H21A H 0.3939 0.4738 0.5434 0.030 Uiso 1 1 calc R U . . .
C22 C 0.05157(15) 0.65144(10) 0.66856(11) 0.0248(4) Uani 1 1 d . . . . .
C23 C 0.48207(15) 0.62029(10) 0.56008(10) 0.0239(3) Uani 1 1 d . . . . .
C24 C 0.19310(15) 0.77381(9) 0.66675(10) 0.0220(3) Uani 1 1 d . . . . .
C25 C 0.08138(16) 0.73958(10) 0.68521(10) 0.0244(3) Uani 1 1 d . . . . .
C26 C -0.00578(18) 0.78732(11) 0.72067(12) 0.0323(4) Uani 1 1 d . . . . .
H26A H -0.0817 0.7653 0.7339 0.039 Uiso 1 1 calc R U . . .
C27 C 0.0185(2) 0.86690(11) 0.73650(13) 0.0370(5) Uani 1 1 d . . . . .
H27A H -0.0413 0.8990 0.7605 0.044 Uiso 1 1 calc R U . . .
C28 C 0.1284(2) 0.90043(11) 0.71794(13) 0.0351(4) Uani 1 1 d . . . . .
H28A H 0.1431 0.9551 0.7293 0.042 Uiso 1 1 calc R U . . .
C29 C 0.21761(17) 0.85481(10) 0.68277(10) 0.0258(4) Uani 1 1 d . . . . .
C30 C 0.41185(15) 0.75797(10) 0.61066(10) 0.0221(3) Uani 1 1 d . . . . .
C31 C 0.50143(15) 0.70970(10) 0.57726(10) 0.0241(3) Uani 1 1 d . . . . .
C32 C 0.61239(17) 0.74404(12) 0.55861(12) 0.0318(4) Uani 1 1 d . . . . .
H32A H 0.6743 0.7123 0.5365 0.038 Uiso 1 1 calc R U . . .
C33 C 0.63152(18) 0.82451(12) 0.57260(12) 0.0365(4) Uani 1 1 d . . . . .
H33A H 0.7069 0.8474 0.5595 0.044 Uiso 1 1 calc R U . . .
C34 C 0.54395(18) 0.87209(11) 0.60497(12) 0.0339(4) Uani 1 1 d . . . . .
H34A H 0.5593 0.9272 0.6136 0.041 Uiso 1 1 calc R U . . .
C35 C 0.43250(16) 0.83972(10) 0.62523(10) 0.0257(4) Uani 1 1 d . . . . .
C36 C 0.33774(17) 0.89449(10) 0.66248(11) 0.0283(4) Uani 1 1 d . . . . .
C37 C -0.06087(17) 0.64890(12) 0.61578(14) 0.0388(5) Uani 1 1 d . . . . .
H37A H -0.1255 0.6800 0.6399 0.058 Uiso 1 1 calc R U . . .
H37B H -0.0414 0.6717 0.5647 0.058 Uiso 1 1 calc R U . . .
H37C H -0.0870 0.5934 0.6093 0.058 Uiso 1 1 calc R U . . .
C38 C 0.0232(2) 0.61137(12) 0.74792(13) 0.0390(5) Uani 1 1 d . . . . .
H38A H -0.0408 0.6412 0.7743 0.059 Uiso 1 1 calc R U . . .
H38B H -0.0031 0.5562 0.7391 0.059 Uiso 1 1 calc R U . . .
H38C H 0.0954 0.6114 0.7805 0.059 Uiso 1 1 calc R U . . .
C39 C 0.57652(19) 0.57211(12) 0.60626(15) 0.0400(5) Uani 1 1 d . . . . .
H39A H 0.6570 0.5921 0.5939 0.060 Uiso 1 1 calc R U . . .
H39B H 0.5615 0.5781 0.6622 0.060 Uiso 1 1 calc R U . . .
H39C H 0.5710 0.5156 0.5919 0.060 Uiso 1 1 calc R U . . .
C40 C 0.5006(2) 0.60720(13) 0.47174(12) 0.0379(5) Uani 1 1 d . . . . .
H40A H 0.5796 0.6277 0.4564 0.057 Uiso 1 1 calc R U . . .
H40B H 0.4961 0.5500 0.4600 0.057 Uiso 1 1 calc R U . . .
H40C H 0.4379 0.6356 0.4428 0.057 Uiso 1 1 calc R U . . .
C41 C 0.3917(2) 0.92872(15) 0.73858(15) 0.0481(6) Uani 1 1 d . . . . .
H41A H 0.4687 0.9545 0.7271 0.072 Uiso 1 1 calc R U . . .
H41B H 0.3363 0.9681 0.7608 0.072 Uiso 1 1 calc R U . . .
H41C H 0.4042 0.8853 0.7760 0.072 Uiso 1 1 calc R U . . .
C42 C 0.3135(2) 0.96363(13) 0.60495(17) 0.0492(6) Uani 1 1 d . . . . .
H42A H 0.3896 0.9896 0.5914 0.074 Uiso 1 1 calc R U . . .
H42B H 0.2759 0.9425 0.5576 0.074 Uiso 1 1 calc R U . . .
H42C H 0.2598 1.0027 0.6293 0.074 Uiso 1 1 calc R U . . .

loop_
_atom_site_aniso_label
_atom_site_aniso_U_11
_atom_site_aniso_U_22
_atom_site_aniso_U_33
_atom_site_aniso_U_23
_atom_site_aniso_U_13
_atom_site_aniso_U_12
N1 0.0335(8) 0.0149(6) 0.0268(7) -0.0039(5) -0.0028(6) -0.0006(6)
B1 0.0233(8) 0.0188(8) 0.0194(8) 0.0009(7) -0.0020(7) -0.0004(7)
C1 0.0425(11) 0.0253(9) 0.0349(10) 0.0014(7) -0.0006(9) 0.0075(8)
C2 0.0505(13) 0.0449(12) 0.0308(10) 0.0055(9) 0.0023(9) 0.0124(10)
C3 0.0590(14) 0.0556(14) 0.0261(10) -0.0083(10) -0.0030(10) 0.0084(12)
C4 0.0556(13) 0.0384(11) 0.0373(11) -0.0132(9) -0.0072(10) -0.0012(10)
C5 0.0347(9) 0.0243(8) 0.0333(10) -0.0052(7) -0.0044(8) 0.0001(7)
C6 0.0280(8) 0.0206(8) 0.0276(8) -0.0030(6) -0.0012(7) 0.0052(7)
C7 0.0320(9) 0.0268(9) 0.0310(9) -0.0017(7) -0.0022(7) -0.0043(7)
C8 0.0323(10) 0.0433(11) 0.0332(10) 0.0070(8) -0.0042(8) 0.0005(8)
C9 0.0370(11) 0.0316(10) 0.0444(12) 0.0138(8) 0.0008(9) 0.0047(8)
C10 0.0378(10) 0.0208(8) 0.0425(11) 0.0020(8) 0.0064(9) -0.0018(7)
C11 0.0279(8) 0.0223(8) 0.0300(9) -0.0022(7) 0.0026(7) -0.0036(7)
C12 0.0247(8) 0.0178(7) 0.0261(8) -0.0011(6) 0.0032(6) 0.0010(6)
C13 0.0453(11) 0.0264(9) 0.0371(11) -0.0012(8) -0.0080(9) -0.0120(8)
C14 0.0329(11) 0.0768(17) 0.0527(14) 0.0142(13) -0.0095(10) -0.0174(11)
C15 0.116(3) 0.0283(11) 0.0657(17) -0.0044(11) -0.0326(18) -0.0285(14)
C16 0.0310(8) 0.0162(7) 0.0267(8) -0.0024(6) 0.0002(7) -0.0002(6)
C17 0.0265(8) 0.0187(7) 0.0303(9) -0.0025(7) 0.0027(7) -0.0040(6)
C18 0.0236(8) 0.0175(7) 0.0241(8) -0.0011(6) 0.0031(6) -0.0001(6)
C19 0.0226(7) 0.0160(7) 0.0207(7) -0.0002(6) 0.0012(6) 0.0000(6)
C20 0.0236(8) 0.0185(7) 0.0219(8) 0.0008(6) 0.0005(6) 0.0014(6)
C21 0.0278(8) 0.0182(7) 0.0289(9) -0.0025(6) 0.0030(7) 0.0038(6)
C22 0.0231(8) 0.0189(7) 0.0325(9) -0.0039(7) 0.0072(7) 0.0000(6)
C23 0.0219(7) 0.0218(8) 0.0279(9) 0.0001(7) 0.0029(7) 0.0013(6)
C24 0.0242(8) 0.0173(7) 0.0243(8) -0.0010(6) -0.0006(6) 0.0019(6)
C25 0.0284(8) 0.0181(7) 0.0266(8) -0.0018(6) 0.0026(7) 0.0024(7)
C26 0.0322(10) 0.0261(9) 0.0386(10) -0.0036(8) 0.0105(8) 0.0031(7)
C27 0.0408(11) 0.0273(9) 0.0429(11) -0.0104(8) 0.0094(9) 0.0089(8)
C28 0.0421(11) 0.0189(8) 0.0444(11) -0.0089(8) 0.0000(9) 0.0029(8)
C29 0.0316(9) 0.0180(7) 0.0277(8) -0.0017(6) -0.0029(7) 0.0007(7)
C30 0.0241(8) 0.0195(7) 0.0227(8) 0.0028(6) -0.0015(6) -0.0020(6)
C31 0.0249(8) 0.0226(8) 0.0247(8) 0.0034(7) 0.0004(7) -0.0023(6)
C32 0.0261(8) 0.0335(9) 0.0358(10) 0.0010(8) 0.0046(7) -0.0048(7)
C33 0.0317(9) 0.0366(10) 0.0412(11) 0.0032(9) 0.0038(8) -0.0146(8)
C34 0.0381(10) 0.0243(9) 0.0395(10) 0.0009(8) 0.0000(9) -0.0126(8)
C35 0.0317(9) 0.0199(8) 0.0257(8) 0.0018(6) -0.0031(7) -0.0041(7)
C36 0.0319(9) 0.0166(7) 0.0363(10) -0.0026(7) -0.0050(8) -0.0030(7)
C37 0.0249(9) 0.0347(10) 0.0568(13) -0.0130(10) -0.0027(9) 0.0012(8)
C38 0.0478(12) 0.0254(9) 0.0439(11) 0.0017(8) 0.0234(10) 0.0000(8)
C39 0.0297(9) 0.0297(10) 0.0605(14) 0.0062(9) -0.0080(10) 0.0028(8)
C40 0.0427(11) 0.0367(10) 0.0344(10) -0.0061(8) 0.0143(9) -0.0071(9)
C41 0.0422(12) 0.0479(13) 0.0541(14) -0.0261(11) -0.0067(10) -0.0055(10)
C42 0.0456(12) 0.0251(9) 0.0769(17) 0.0175(10) -0.0030(12) -0.0023(9)

loop_
_atom_type_symbol
_atom_type_description
_atom_type_scat_dispersion_real
_atom_type_scat_dispersion_imag
_atom_type_scat_source
C C 0.0033 0.0016 'International Tables Vol C Tables 4.2.6.8 and 6.1.1.4'
H H 0.0000 0.0000 'International Tables Vol C Tables 4.2.6.8 and 6.1.1.4'
B B 0.0013 0.0007 'International Tables Vol C Tables 4.2.6.8 and 6.1.1.4'
N N 0.0061 0.0033 'International Tables Vol C Tables 4.2.6.8 and 6.1.1.4'

loop_
_geom_angle_atom_site_label_1
_geom_angle_atom_site_label_2
_geom_angle_atom_site_label_3
_geom_angle
_geom_angle_site_symmetry_1
_geom_angle_site_symmetry_3
_geom_angle_publ_flag
C12 N1 C6 118.45(13) . . ?
C12 N1 C16 119.84(14) . . ?
C6 N1 C16 118.44(14) . . ?
C30 B1 C24 120.48(14) . . ?
C30 B1 C19 119.66(15) . . ?
C24 B1 C19 119.86(15) . . ?
C2 C1 C6 120.31(19) . . ?
C3 C2 C1 120.3(2) . . ?
C2 C3 C4 119.1(2) . . ?
C3 C4 C5 122.6(2) . . ?
C4 C5 C6 117.73(18) . . ?
C4 C5 C13 124.11(18) . . ?
C6 C5 C13 117.94(17) . . ?
C1 C6 C5 119.99(17) . . ?
C1 C6 N1 121.52(16) . . ?
C5 C6 N1 118.49(16) . . ?
C8 C7 C12 120.04(17) . . ?
C9 C8 C7 120.26(19) . . ?
C10 C9 C8 119.36(18) . . ?
C9 C10 C11 122.23(18) . . ?
C10 C11 C12 117.87(17) . . ?
C10 C11 C13 123.99(16) . . ?
C12 C11 C13 118.02(16) . . ?
C7 C12 C11 119.99(16) . . ?
C7 C12 N1 121.79(15) . . ?
C11 C12 N1 118.21(16) . . ?
C11 C13 C5 108.05(15) . . ?
C11 C13 C15 111.95(19) . . ?
C5 C13 C15 111.65(19) . . ?
C11 C13 C14 108.45(17) . . ?
C5 C13 C14 108.09(18) . . ?
C15 C13 C14 108.5(2) . . ?
C17 C16 C21 121.49(15) . . ?
C17 C16 N1 118.38(16) . . ?
C21 C16 N1 120.09(15) . . ?
C16 C17 C18 120.16(16) . . ?
C17 C18 C19 118.30(15) . . ?
C17 C18 C22 118.92(15) . . ?
C19 C18 C22 122.77(14) . . ?
C20 C19 C18 121.37(14) . . ?
C20 C19 B1 119.36(14) . . ?
C18 C19 B1 119.25(14) . . ?
C21 C20 C19 118.58(15) . . ?
C21 C20 C23 118.42(15) . . ?
C19 C20 C23 122.97(14) . . ?
C16 C21 C20 120.04(15) . . ?
C18 C22 C25 115.74(14) . . ?
C18 C22 C37 108.76(14) . . ?
C25 C22 C37 108.05(14) . . ?
C18 C22 C38 107.27(14) . . ?
C25 C22 C38 107.20(14) . . ?
C37 C22 C38 109.71(16) . . ?
C20 C23 C31 115.59(14) . . ?
C20 C23 C39 107.91(14) . . ?
C31 C23 C39 108.29(15) . . ?
C20 C23 C40 107.34(15) . . ?
C31 C23 C40 107.86(14) . . ?
C39 C23 C40 109.77(17) . . ?
C25 C24 C29 121.29(15) . . ?
C25 C24 B1 119.59(14) . . ?
C29 C24 B1 119.11(15) . . ?
C26 C25 C24 118.68(15) . . ?
C26 C25 C22 118.64(15) . . ?
C24 C25 C22 122.68(14) . . ?
C27 C26 C25 119.97(18) . . ?
C28 C27 C26 121.16(18) . . ?
C27 C28 C29 120.59(17) . . ?
C28 C29 C24 118.31(17) . . ?
C28 C29 C36 118.93(15) . . ?
C24 C29 C36 122.75(15) . . ?
C31 C30 C35 120.96(15) . . ?
C31 C30 B1 119.93(14) . . ?
C35 C30 B1 119.10(15) . . ?
C32 C31 C30 118.92(16) . . ?
C32 C31 C23 118.60(16) . . ?
C30 C31 C23 122.48(15) . . ?
C33 C32 C31 119.71(18) . . ?
C34 C33 C32 121.60(18) . . ?
C33 C34 C35 120.34(17) . . ?
C34 C35 C30 118.48(17) . . ?
C34 C35 C36 118.80(15) . . ?
C30 C35 C36 122.72(16) . . ?
C29 C36 C35 115.79(14) . . ?
C29 C36 C42 108.50(16) . . ?
C35 C36 C42 107.52(17) . . ?
C29 C36 C41 107.90(17) . . ?
C35 C36 C41 107.77(16) . . ?
C42 C36 C41 109.24(18) . . ?

loop_
_geom_bond_atom_site_label_1
_geom_bond_atom_site_label_2
_geom_bond_distance
_geom_bond_site_symmetry_2
_geom_bond_publ_flag
N1 C12 1.409(2) . ?
N1 C6 1.418(2) . ?
N1 C16 1.442(2) . ?
B1 C30 1.516(2) . ?
B1 C24 1.518(2) . ?
B1 C19 1.524(2) . ?
C1 C2 1.387(3) . ?
C1 C6 1.396(3) . ?
C2 C3 1.376(3) . ?
C3 C4 1.383(3) . ?
C4 C5 1.385(3) . ?
C5 C6 1.405(2) . ?
C5 C13 1.524(3) . ?
C7 C8 1.387(3) . ?
C7 C12 1.395(3) . ?
C8 C9 1.381(3) . ?
C9 C10 1.380(3) . ?
C10 C11 1.385(3) . ?
C11 C12 1.409(2) . ?
C11 C13 1.520(3) . ?
C13 C15 1.538(3) . ?
C13 C14 1.550(3) . ?
C16 C17 1.383(2) . ?
C16 C21 1.385(2) . ?
C17 C18 1.400(2) . ?
C18 C19 1.411(2) . ?
C18 C22 1.533(2) . ?
C19 C20 1.407(2) . ?
C20 C21 1.398(2) . ?
C20 C23 1.535(2) . ?
C22 C25 1.539(2) . ?
C22 C37 1.546(3) . ?
C22 C38 1.551(3) . ?
C23 C31 1.541(2) . ?
C23 C39 1.545(3) . ?
C23 C40 1.546(3) . ?
C24 C25 1.406(2) . ?
C24 C29 1.410(2) . ?
C25 C26 1.397(2) . ?
C26 C27 1.386(3) . ?
C27 C28 1.384(3) . ?
C28 C29 1.391(3) . ?
C29 C36 1.534(3) . ?
C30 C31 1.406(2) . ?
C30 C35 1.410(2) . ?
C31 C32 1.400(2) . ?
C32 C33 1.385(3) . ?
C33 C34 1.377(3) . ?
C34 C35 1.399(3) . ?
C35 C36 1.537(3) . ?
C36 C42 1.545(3) . ?
C36 C41 1.548(3) . ?
